data_7228042
loop_
_publ_author_name
'Gu, Jinzhong'
'Kirillov, Alexander M.'
'Liang, Xiaoxiao'
'Cui, Yanhui'
'Wu, Jiang'
'Shi, Zi-Fa'

_publ_section_title
;
 Introducing 2-(2-carboxyphenoxy)terephthalic acid as a new versatile
 building block for design of diverse coordination polymers: Synthesis,
 structural features, luminescence sensing, and magnetism
;
_journal_name_full CrystEngComm
_journal_paper_doi 10.1039/C7CE00219J
_journal_year 2017
_chemical_formula_sum 'C50 H30 Mn3 N4 O14'
_chemical_formula_weight 1075.60
_space_group_crystal_system monoclinic
_space_group_IT_number 14
_space_group_name_Hall '-P 2ybc'
_space_group_name_H-M_alt 'P 1 21/c 1'
_symmetry_space_group_name_Hall '-P 2ybc'
_symmetry_space_group_name_H-M 'P 1 21/c 1'
_atom_sites_solution_hydrogens geom
_audit_creation_method SHELXL-2014/7
_audit_update_record
;
2017-03-26 deposited with the CCDC.
2017-04-10 downloaded from the CCDC.
;
_cell_angle_alpha 90
_cell_angle_beta 114.569(5)
_cell_angle_gamma 90
_cell_formula_units_Z 2
_cell_length_a 12.1882(5)
_cell_length_b 15.0139(4)
_cell_length_c 13.2410(6)
_cell_measurement_reflns_used 8231
_cell_measurement_temperature 293(2)
_cell_measurement_theta_max 25.049
_cell_measurement_theta_min 3.266
_cell_volume 2203.63(17)
_computing_cell_refinement 'Bruker SAINT'
_computing_data_collection 'Bruker APEX2'
_computing_data_reduction 'Bruker SAINT'
_computing_molecular_graphics 'Bruker SHELXTL'
_computing_publication_material 'Bruker SHELXTL'
_computing_structure_refinement 'SHELXL-2014/7 (Sheldrick, 2014)'
_computing_structure_solution 'SHELXL-2014/7 (Sheldrick, 2014)'
_diffrn_ambient_temperature 293(2)
_diffrn_measured_fraction_theta_full 0.998
_diffrn_measured_fraction_theta_max 0.998
_diffrn_measurement_device_type 'Bruker APE-II CCD'
_diffrn_measurement_method '\f and \w scans'
_diffrn_radiation_type MoK\a
_diffrn_radiation_wavelength 0.71073
_diffrn_reflns_av_R_equivalents 0.0364
_diffrn_reflns_av_unetI/netI 0.0600
_diffrn_reflns_Laue_measured_fraction_full 0.998
_diffrn_reflns_Laue_measured_fraction_max 0.998
_diffrn_reflns_limit_h_max 14
_diffrn_reflns_limit_h_min -11
_diffrn_reflns_limit_k_max 17
_diffrn_reflns_limit_k_min -17
_diffrn_reflns_limit_l_max 7
_diffrn_reflns_limit_l_min -15
_diffrn_reflns_number 8231
_diffrn_reflns_point_group_measured_fraction_full 0.998
_diffrn_reflns_point_group_measured_fraction_max 0.998
_diffrn_reflns_theta_full 25.049
_diffrn_reflns_theta_max 25.049
_diffrn_reflns_theta_min 3.266
_diffrn_source 'fine-focus sealed tube'
_exptl_absorpt_coefficient_mu 0.925
_exptl_absorpt_correction_T_max 0.844
_exptl_absorpt_correction_T_min 0.795
_exptl_absorpt_correction_type multi-scan
_exptl_absorpt_process_details SADABS
_exptl_crystal_colour yellow
_exptl_crystal_density_diffrn 1.621
_exptl_crystal_description block
_exptl_crystal_F_000 1090
_exptl_crystal_size_max 0.260
_exptl_crystal_size_mid 0.200
_exptl_crystal_size_min 0.190
_exptl_transmission_factor_max 0.839
_exptl_transmission_factor_min 0.801
_refine_diff_density_max 0.270
_refine_diff_density_min -0.266
_refine_diff_density_rms 0.063
_refine_ls_extinction_method none
_refine_ls_goodness_of_fit_ref 1.069
_refine_ls_hydrogen_treatment constr
_refine_ls_matrix_type full
_refine_ls_number_parameters 322
_refine_ls_number_reflns 3892
_refine_ls_number_restraints 0
_refine_ls_restrained_S_all 1.069
_refine_ls_R_factor_all 0.0585
_refine_ls_R_factor_gt 0.0399
_refine_ls_shift/su_max 0.000
_refine_ls_shift/su_mean 0.000
_refine_ls_structure_factor_coef Fsqd
_refine_ls_weighting_details 'w=1/[\s^2^(Fo^2^)+(0.0214P)^2^+0.2447P] where P=(Fo^2^+2Fc^2^)/3'
_refine_ls_weighting_scheme calc
_refine_ls_wR_factor_gt 0.0715
_refine_ls_wR_factor_ref 0.0821
_reflns_Friedel_coverage 0.000
_reflns_number_gt 2976
_reflns_number_total 3892
_reflns_threshold_expression 'I > 2\s(I)'
_cod_data_source_file c7ce00219j2.cif
_cod_data_source_block 278-7Mn1
_cod_original_cell_volume 2203.65(16)
_cod_database_code 7228042
_shelx_shelxl_version_number 2014/7
_shelx_space_group_comment
;
The symmetry employed for this shelxl refinement is uniquely defined
by the following loop, which should always be used as a source of
symmetry information in preference to the above space-group names.
They are only intended as comments.
;
_shelx_estimated_absorpt_t_min 0.795
_shelx_estimated_absorpt_t_max 0.844

loop_
_space_group_symop_operation_xyz
'x, y, z'
'-x, y+1/2, -z+1/2'
'-x, -y, -z'
'x, -y-1/2, z-1/2'

loop_
_atom_site_label
_atom_site_type_symbol
_atom_site_fract_x
_atom_site_fract_y
_atom_site_fract_z
_atom_site_U_iso_or_equiv
_atom_site_adp_type
_atom_site_occupancy
_atom_site_site_symmetry_order
_atom_site_calc_flag
_atom_site_refinement_flags_posn
_atom_site_refinement_flags_adp
_atom_site_refinement_flags_occupancy
Mn1 Mn 0.24470(4) 0.38233(3) 0.88074(4) 0.02656(14) Uani 1 1 d . . .
Mn2 Mn 0.5000 0.5000 1.0000 0.02346(16) Uani 1 2 d S . P
N1 N 0.2092(2) 0.25292(16) 0.9500(2) 0.0338(6) Uani 1 1 d . . .
N2 N 0.0930(2) 0.31595(15) 0.7436(2) 0.0286(6) Uani 1 1 d . . .
O1 O 0.62367(16) 0.57073(12) 0.94055(15) 0.0279(5) Uani 1 1 d . . .
O2 O 0.81827(18) 0.54079(14) 1.01150(18) 0.0425(6) Uani 1 1 d . . .
O3 O 0.48506(17) 0.50723(11) 0.73287(16) 0.0296(5) Uani 1 1 d . . .
O4 O 0.33399(16) 0.49566(12) 0.84739(16) 0.0293(5) Uani 1 1 d . . .
O5 O 0.16304(17) 0.54074(13) 0.71247(18) 0.0417(6) Uani 1 1 d . . .
O6 O 0.62291(17) 0.80349(12) 0.63877(18) 0.0401(6) Uani 1 1 d . . .
O7 O 0.44852(17) 0.87636(12) 0.55186(16) 0.0322(5) Uani 1 1 d . . .
C1 C 0.7162(3) 0.53836(18) 0.9319(3) 0.0297(7) Uani 1 1 d . . .
C2 C 0.7043(3) 0.49723(17) 0.8245(2) 0.0270(7) Uani 1 1 d . . .
C3 C 0.5954(3) 0.48411(17) 0.7322(2) 0.0270(7) Uani 1 1 d . . .
C4 C 0.5913(3) 0.4406(2) 0.6388(3) 0.0388(8) Uani 1 1 d . . .
H4 H 0.5179 0.4332 0.5777 0.047 Uiso 1 1 calc R U .
C5 C 0.6956(3) 0.4081(2) 0.6359(3) 0.0468(9) Uani 1 1 d . . .
H5 H 0.6926 0.3780 0.5735 0.056 Uiso 1 1 calc R U .
C6 C 0.8042(3) 0.4205(2) 0.7255(3) 0.0454(9) Uani 1 1 d . . .
H6 H 0.8748 0.3989 0.7235 0.054 Uiso 1 1 calc R U .
C7 C 0.8087(3) 0.46474(19) 0.8183(3) 0.0364(8) Uani 1 1 d . . .
H7 H 0.8829 0.4732 0.8781 0.044 Uiso 1 1 calc R U .
C8 C 0.4454(2) 0.59429(17) 0.7137(2) 0.0230(6) Uani 1 1 d . . .
C9 C 0.3407(2) 0.61337(16) 0.7282(2) 0.0220(6) Uani 1 1 d . . .
C10 C 0.2733(3) 0.54606(17) 0.7642(2) 0.0257(7) Uani 1 1 d . . .
C11 C 0.2941(2) 0.69942(17) 0.7042(2) 0.0272(7) Uani 1 1 d . . .
H11 H 0.2255 0.7140 0.7148 0.033 Uiso 1 1 calc R U .
C12 C 0.3477(2) 0.76328(17) 0.6650(2) 0.0280(7) Uani 1 1 d . . .
H12 H 0.3143 0.8200 0.6484 0.034 Uiso 1 1 calc R U .
C13 C 0.4511(2) 0.74336(17) 0.6501(2) 0.0233(6) Uani 1 1 d . . .
C14 C 0.5116(3) 0.81361(18) 0.6094(2) 0.0265(7) Uani 1 1 d . . .
C15 C 0.5003(2) 0.65850(17) 0.6753(2) 0.0260(7) Uani 1 1 d . . .
H15 H 0.5701 0.6448 0.6663 0.031 Uiso 1 1 calc R U .
C16 C 0.2767(3) 0.2228(2) 1.0523(3) 0.0450(9) Uani 1 1 d . . .
H16 H 0.3263 0.2629 1.1050 0.054 Uiso 1 1 calc R U .
C17 C 0.2763(3) 0.1359(2) 1.0833(3) 0.0462(9) Uani 1 1 d . . .
H17 H 0.3249 0.1173 1.1552 0.055 Uiso 1 1 calc R U .
C18 C 0.2027(3) 0.0773(2) 1.0060(3) 0.0560(10) Uani 1 1 d . . .
H18 H 0.2010 0.0176 1.0244 0.067 Uiso 1 1 calc R U .
C19 C 0.1308(3) 0.1069(2) 0.9005(3) 0.0488(9) Uani 1 1 d . . .
H19 H 0.0787 0.0679 0.8477 0.059 Uiso 1 1 calc R U .
C20 C 0.1372(3) 0.19498(18) 0.8743(3) 0.0305(7) Uani 1 1 d . . .
C21 C 0.0675(3) 0.23156(19) 0.7613(3) 0.0337(7) Uani 1 1 d . . .
C22 C -0.0190(3) 0.1819(2) 0.6770(3) 0.0618(12) Uani 1 1 d . . .
H22 H -0.0371 0.1242 0.6906 0.074 Uiso 1 1 calc R U .
C23 C -0.0775(4) 0.2191(3) 0.5732(3) 0.0764(14) Uani 1 1 d . . .
H23 H -0.1348 0.1863 0.5160 0.092 Uiso 1 1 calc R U .
C24 C -0.0511(3) 0.3051(2) 0.5541(3) 0.0548(10) Uani 1 1 d . . .
H24 H -0.0895 0.3314 0.4845 0.066 Uiso 1 1 calc R U .
C25 C 0.0343(3) 0.3503(2) 0.6418(3) 0.0369(8) Uani 1 1 d . . .
H25 H 0.0523 0.4084 0.6297 0.044 Uiso 1 1 calc R U .

loop_
_atom_site_aniso_label
_atom_site_aniso_U_11
_atom_site_aniso_U_22
_atom_site_aniso_U_33
_atom_site_aniso_U_23
_atom_site_aniso_U_13
_atom_site_aniso_U_12
Mn1 0.0269(2) 0.0239(3) 0.0307(3) -0.0034(2) 0.0139(2) -0.00452(19)
Mn2 0.0260(3) 0.0187(3) 0.0282(4) -0.0055(3) 0.0138(3) -0.0036(3)
N1 0.0358(14) 0.0331(14) 0.0304(16) 0.0012(12) 0.0115(13) -0.0075(12)
N2 0.0253(12) 0.0314(14) 0.0311(15) -0.0014(12) 0.0140(12) -0.0001(11)
O1 0.0367(11) 0.0231(10) 0.0328(12) -0.0010(9) 0.0233(10) 0.0008(9)
O2 0.0324(12) 0.0563(15) 0.0400(14) -0.0122(12) 0.0163(11) -0.0026(11)
O3 0.0350(11) 0.0184(10) 0.0431(13) 0.0047(9) 0.0238(10) 0.0054(8)
O4 0.0332(11) 0.0251(11) 0.0295(12) 0.0056(9) 0.0129(10) -0.0027(9)
O5 0.0260(11) 0.0397(13) 0.0554(15) 0.0062(11) 0.0128(11) -0.0037(10)
O6 0.0335(12) 0.0298(12) 0.0622(16) 0.0133(11) 0.0250(12) 0.0027(9)
O7 0.0359(11) 0.0218(11) 0.0384(13) 0.0095(10) 0.0150(10) 0.0006(9)
C1 0.0399(18) 0.0207(15) 0.0357(19) 0.0022(14) 0.0230(16) -0.0046(14)
C2 0.0374(17) 0.0211(15) 0.0325(17) 0.0012(13) 0.0245(15) 0.0001(13)
C3 0.0384(17) 0.0179(15) 0.0335(18) 0.0078(13) 0.0236(15) 0.0075(13)
C4 0.050(2) 0.0395(19) 0.0308(19) 0.0036(15) 0.0208(17) 0.0074(16)
C5 0.062(2) 0.052(2) 0.038(2) -0.0022(17) 0.033(2) 0.0105(19)
C6 0.047(2) 0.054(2) 0.054(2) 0.0012(19) 0.039(2) 0.0133(18)
C7 0.0374(18) 0.0373(18) 0.042(2) 0.0036(16) 0.0234(16) 0.0046(15)
C8 0.0279(15) 0.0192(14) 0.0203(15) 0.0019(12) 0.0084(13) 0.0036(12)
C9 0.0258(15) 0.0174(14) 0.0215(15) 0.0010(12) 0.0086(13) -0.0017(12)
C10 0.0334(17) 0.0190(15) 0.0309(18) -0.0040(14) 0.0195(15) -0.0017(13)
C11 0.0240(15) 0.0253(15) 0.0339(18) 0.0015(13) 0.0136(14) 0.0009(12)
C12 0.0308(16) 0.0160(14) 0.0340(18) 0.0068(13) 0.0103(15) 0.0040(13)
C13 0.0274(15) 0.0191(14) 0.0220(16) 0.0023(12) 0.0089(13) -0.0024(12)
C14 0.0333(17) 0.0219(15) 0.0247(16) -0.0016(13) 0.0124(14) -0.0017(13)
C15 0.0281(15) 0.0219(15) 0.0313(17) 0.0012(13) 0.0155(14) 0.0015(12)
C16 0.052(2) 0.040(2) 0.039(2) 0.0033(17) 0.0148(18) -0.0068(17)
C17 0.056(2) 0.047(2) 0.038(2) 0.0118(18) 0.0212(18) 0.0026(18)
C18 0.086(3) 0.0326(19) 0.058(3) 0.0084(19) 0.039(2) 0.001(2)
C19 0.063(2) 0.0340(19) 0.047(2) -0.0027(17) 0.021(2) -0.0110(17)
C20 0.0316(16) 0.0260(16) 0.0391(19) -0.0029(15) 0.0198(16) -0.0049(14)
C21 0.0318(17) 0.0325(17) 0.037(2) -0.0040(15) 0.0146(16) -0.0032(14)
C22 0.061(2) 0.043(2) 0.057(3) -0.006(2) 0.000(2) -0.0237(19)
C23 0.075(3) 0.063(3) 0.051(3) -0.009(2) -0.014(2) -0.020(2)
C24 0.056(2) 0.058(2) 0.032(2) -0.0016(18) 0.0000(19) 0.000(2)
C25 0.0329(17) 0.0404(19) 0.037(2) 0.0014(16) 0.0137(16) 0.0025(15)

loop_
_atom_type_symbol
_atom_type_description
_atom_type_scat_dispersion_real
_atom_type_scat_dispersion_imag
_atom_type_scat_source
C C 0.0033 0.0016 'International Tables Vol C Tables 4.2.6.8 and 6.1.1.4'
H H 0.0000 0.0000 'International Tables Vol C Tables 4.2.6.8 and 6.1.1.4'
N N 0.0061 0.0033 'International Tables Vol C Tables 4.2.6.8 and 6.1.1.4'
O O 0.0106 0.0060 'International Tables Vol C Tables 4.2.6.8 and 6.1.1.4'
Mn Mn 0.3368 0.7283 'International Tables Vol C Tables 4.2.6.8 and 6.1.1.4'

loop_
_geom_angle_atom_site_label_1
_geom_angle_atom_site_label_2
_geom_angle_atom_site_label_3
_geom_angle
_geom_angle_site_symmetry_1
_geom_angle_site_symmetry_3
O6 Mn1 O4 86.60(8) 2_646 .
O6 Mn1 O2 149.92(8) 2_646 3_667
O4 Mn1 O2 93.46(8) . 3_667
O6 Mn1 N2 93.87(8) 2_646 .
O4 Mn1 N2 120.37(8) . .
O2 Mn1 N2 111.65(8) 3_667 .
O6 Mn1 N1 81.52(9) 2_646 .
O4 Mn1 N1 162.68(8) . .
O2 Mn1 N1 90.60(9) 3_667 .
N2 Mn1 N1 73.23(9) . .
O6 Mn1 O1 93.16(7) 2_646 3_667
O4 Mn1 O1 77.21(7) . 3_667
O2 Mn1 O1 57.78(7) 3_667 3_667
N2 Mn1 O1 161.42(8) . 3_667
N1 Mn1 O1 90.85(8) . 3_667
O6 Mn1 C1 121.84(9) 2_646 3_667
O4 Mn1 C1 85.79(8) . 3_667
O2 Mn1 C1 28.59(8) 3_667 3_667
N2 Mn1 C1 138.05(9) . 3_667
N1 Mn1 C1 89.81(9) . 3_667
O1 Mn1 C1 29.22(7) 3_667 3_667
O7 Mn2 O7 180.0 4_576 2_646
O7 Mn2 O4 92.29(7) 4_576 .
O7 Mn2 O4 87.71(7) 2_646 .
O7 Mn2 O4 87.71(7) 4_576 3_667
O7 Mn2 O4 92.29(7) 2_646 3_667
O4 Mn2 O4 180.0 . 3_667
O7 Mn2 O1 91.79(7) 4_576 .
O7 Mn2 O1 88.21(7) 2_646 .
O4 Mn2 O1 100.89(7) . .
O4 Mn2 O1 79.11(7) 3_667 .
O7 Mn2 O1 88.21(7) 4_576 3_667
O7 Mn2 O1 91.79(7) 2_646 3_667
O4 Mn2 O1 79.11(7) . 3_667
O4 Mn2 O1 100.89(7) 3_667 3_667
O1 Mn2 O1 180.00(8) . 3_667
C16 N1 C20 118.2(3) . .
C16 N1 Mn1 124.0(2) . .
C20 N1 Mn1 115.4(2) . .
C25 N2 C21 118.1(2) . .
C25 N2 Mn1 124.5(2) . .
C21 N2 Mn1 117.02(19) . .
C1 O1 Mn2 126.91(17) . .
C1 O1 Mn1 86.86(17) . 3_667
Mn2 O1 Mn1 93.78(7) . 3_667
C1 O2 Mn1 93.92(18) . 3_667
C8 O3 C3 120.0(2) . .
C10 O4 Mn1 118.58(17) . .
C10 O4 Mn2 139.06(17) . .
Mn1 O4 Mn2 100.70(8) . .
C14 O6 Mn1 132.83(18) . 2_656
C14 O7 Mn2 130.79(18) . 2_656
O2 C1 O1 121.3(3) . .
O2 C1 C2 118.7(3) . .
O1 C1 C2 120.0(3) . .
O2 C1 Mn1 57.49(15) . 3_667
O1 C1 Mn1 63.91(15) . 3_667
C2 C1 Mn1 174.5(2) . 3_667
C3 C2 C7 117.2(3) . .
C3 C2 C1 124.8(3) . .
C7 C2 C1 117.9(3) . .
C4 C3 O3 116.6(3) . .
C4 C3 C2 121.3(3) . .
O3 C3 C2 121.9(3) . .
C5 C4 C3 120.1(3) . .
C5 C4 H4 119.9 . .
C3 C4 H4 119.9 . .
C6 C5 C4 119.8(3) . .
C6 C5 H5 120.1 . .
C4 C5 H5 120.1 . .
C5 C6 C7 120.1(3) . .
C5 C6 H6 119.9 . .
C7 C6 H6 119.9 . .
C6 C7 C2 121.4(3) . .
C6 C7 H7 119.3 . .
C2 C7 H7 119.3 . .
O3 C8 C15 122.8(2) . .
O3 C8 C9 116.0(2) . .
C15 C8 C9 121.1(2) . .
C11 C9 C8 117.9(2) . .
C11 C9 C10 118.1(2) . .
C8 C9 C10 123.9(2) . .
O5 C10 O4 123.0(3) . .
O5 C10 C9 118.8(3) . .
O4 C10 C9 118.2(2) . .
C12 C11 C9 121.2(3) . .
C12 C11 H11 119.4 . .
C9 C11 H11 119.4 . .
C11 C12 C13 120.3(3) . .
C11 C12 H12 119.8 . .
C13 C12 H12 119.8 . .
C12 C13 C15 119.4(2) . .
C12 C13 C14 120.5(2) . .
C15 C13 C14 120.1(3) . .
O7 C14 O6 126.1(3) . .
O7 C14 C13 118.4(2) . .
O6 C14 C13 115.5(2) . .
C8 C15 C13 120.1(3) . .
C8 C15 H15 120.0 . .
C13 C15 H15 120.0 . .
N1 C16 C17 123.3(3) . .
N1 C16 H16 118.3 . .
C17 C16 H16 118.3 . .
C18 C17 C16 118.2(3) . .
C18 C17 H17 120.9 . .
C16 C17 H17 120.9 . .
C17 C18 C19 119.7(3) . .
C17 C18 H18 120.2 . .
C19 C18 H18 120.2 . .
C18 C19 C20 119.1(3) . .
C18 C19 H19 120.4 . .
C20 C19 H19 120.4 . .
N1 C20 C19 121.4(3) . .
N1 C20 C21 115.8(3) . .
C19 C20 C21 122.7(3) . .
N2 C21 C22 121.1(3) . .
N2 C21 C20 116.5(2) . .
C22 C21 C20 122.4(3) . .
C23 C22 C21 119.3(3) . .
C23 C22 H22 120.4 . .
C21 C22 H22 120.4 . .
C22 C23 C24 120.0(3) . .
C22 C23 H23 120.0 . .
C24 C23 H23 120.0 . .
C25 C24 C23 117.4(3) . .
C25 C24 H24 121.3 . .
C23 C24 H24 121.3 . .
N2 C25 C24 124.1(3) . .
N2 C25 H25 118.0 . .
C24 C25 H25 118.0 . .

loop_
_geom_bond_atom_site_label_1
_geom_bond_atom_site_label_2
_geom_bond_distance
_geom_bond_site_symmetry_2
Mn1 O6 2.102(2) 2_646
Mn1 O4 2.1620(18) .
Mn1 O2 2.206(2) 3_667
Mn1 N2 2.217(2) .
Mn1 N1 2.266(2) .
Mn1 O1 2.3479(19) 3_667
Mn1 C1 2.610(3) 3_667
Mn2 O7 2.1609(18) 4_576
Mn2 O7 2.1609(18) 2_646
Mn2 O4 2.1867(18) .
Mn2 O4 2.1867(18) 3_667
Mn2 O1 2.2374(18) .
Mn2 O1 2.2374(18) 3_667
N1 C16 1.338(4) .
N1 C20 1.342(3) .
N2 C25 1.339(4) .
N2 C21 1.348(3) .
O1 C1 1.276(3) .
O1 Mn1 2.3479(19) 3_667
O2 C1 1.252(3) .
O2 Mn1 2.206(2) 3_667
O3 C8 1.380(3) .
O3 C3 1.393(3) .
O4 C10 1.286(3) .
O5 C10 1.231(3) .
O6 C14 1.256(3) .
O6 Mn1 2.102(2) 2_656
O7 C14 1.254(3) .
O7 Mn2 2.1609(18) 2_656
C1 C2 1.501(4) .
C1 Mn1 2.610(3) 3_667
C2 C3 1.394(4) .
C2 C7 1.397(4) .
C3 C4 1.381(4) .
C4 C5 1.377(4) .
C4 H4 0.9300 .
C5 C6 1.374(4) .
C5 H5 0.9300 .
C6 C7 1.378(4) .
C6 H6 0.9300 .
C7 H7 0.9300 .
C8 C15 1.385(4) .
C8 C9 1.397(4) .
C9 C11 1.394(3) .
C9 C10 1.501(4) .
C11 C12 1.378(4) .
C11 H11 0.9300 .
C12 C13 1.388(4) .
C12 H12 0.9300 .
C13 C15 1.388(3) .
C13 C14 1.508(4) .
C15 H15 0.9300 .
C16 C17 1.368(4) .
C16 H16 0.9300 .
C17 C18 1.366(4) .
C17 H17 0.9300 .
C18 C19 1.377(4) .
C18 H18 0.9300 .
C19 C20 1.378(4) .
C19 H19 0.9300 .
C20 C21 1.485(4) .
C21 C22 1.390(4) .
C22 C23 1.376(5) .
C22 H22 0.9300 .
C23 C24 1.379(5) .
C23 H23 0.9300 .
C24 C25 1.374(4) .
C24 H24 0.9300 .
C25 H25 0.9300 .

loop_
_geom_hbond_atom_site_label_D
_geom_hbond_atom_site_label_H
_geom_hbond_atom_site_label_A
_geom_hbond_distance_DH
_geom_hbond_distance_HA
_geom_hbond_distance_DA
_geom_hbond_angle_DHA
_geom_hbond_site_symmetry_A
C25 H25 O5 0.93 2.40 3.208(4) 145.9 .
C17 H17 O3 0.93 2.59 3.290(4) 132.7 4_566
C25 H25 O5 0.93 2.40 3.208(4) 145.9 .
C17 H17 O3 0.93 2.59 3.290(4) 132.7 4_566
C17 H17 O3 0.93 2.59 3.290(4) 132.7 4_566
C25 H25 O5 0.93 2.40 3.208(4) 145.9 .
C17 H17 O3 0.93 2.59 3.290(4) 132.7 4_566
C25 H25 O5 0.93 2.40 3.208(4) 145.9 .

loop_
_geom_torsion_atom_site_label_1
_geom_torsion_atom_site_label_2
_geom_torsion_atom_site_label_3
_geom_torsion_atom_site_label_4
_geom_torsion
_geom_torsion_site_symmetry_1
_geom_torsion_site_symmetry_4
Mn1 O2 C1 O1 -3.9(3) 3_667 .
Mn1 O2 C1 C2 175.4(2) 3_667 .
Mn2 O1 C1 O2 -88.7(3) . .
Mn1 O1 C1 O2 3.7(3) 3_667 .
Mn2 O1 C1 C2 92.0(3) . .
Mn1 O1 C1 C2 -175.7(2) 3_667 .
Mn2 O1 C1 Mn1 -92.37(17) . 3_667
O2 C1 C2 C3 175.0(3) . .
O1 C1 C2 C3 -5.6(4) . .
O2 C1 C2 C7 -0.9(4) . .
O1 C1 C2 C7 178.4(3) . .
C8 O3 C3 C4 -103.4(3) . .
C8 O3 C3 C2 81.9(3) . .
C7 C2 C3 C4 0.1(4) . .
C1 C2 C3 C4 -175.8(3) . .
C7 C2 C3 O3 174.6(2) . .
C1 C2 C3 O3 -1.3(4) . .
O3 C3 C4 C5 -173.9(3) . .
C2 C3 C4 C5 0.9(4) . .
C3 C4 C5 C6 -1.1(5) . .
C4 C5 C6 C7 0.4(5) . .
C5 C6 C7 C2 0.7(5) . .
C3 C2 C7 C6 -0.9(4) . .
C1 C2 C7 C6 175.4(3) . .
C3 O3 C8 C15 11.1(4) . .
C3 O3 C8 C9 -173.1(2) . .
O3 C8 C9 C11 -176.8(2) . .
C15 C8 C9 C11 -0.8(4) . .
O3 C8 C9 C10 1.0(4) . .
C15 C8 C9 C10 177.0(3) . .
Mn1 O4 C10 O5 10.7(4) . .
Mn2 O4 C10 O5 -151.2(2) . .
Mn1 O4 C10 C9 -168.32(18) . .
Mn2 O4 C10 C9 29.8(4) . .
C11 C9 C10 O5 45.6(4) . .
C8 C9 C10 O5 -132.3(3) . .
C11 C9 C10 O4 -135.3(3) . .
C8 C9 C10 O4 46.9(4) . .
C8 C9 C11 C12 1.5(4) . .
C10 C9 C11 C12 -176.5(3) . .
C9 C11 C12 C13 -1.0(4) . .
C11 C12 C13 C15 -0.1(4) . .
C11 C12 C13 C14 -178.8(3) . .
Mn2 O7 C14 O6 -10.3(5) 2_656 .
Mn2 O7 C14 C13 168.59(18) 2_656 .
Mn1 O6 C14 O7 4.4(5) 2_656 .
Mn1 O6 C14 C13 -174.53(18) 2_656 .
C12 C13 C14 O7 -26.1(4) . .
C15 C13 C14 O7 155.3(3) . .
C12 C13 C14 O6 153.0(3) . .
C15 C13 C14 O6 -25.7(4) . .
O3 C8 C15 C13 175.5(2) . .
C9 C8 C15 C13 -0.2(4) . .
C12 C13 C15 C8 0.7(4) . .
C14 C13 C15 C8 179.4(2) . .
C20 N1 C16 C17 0.3(5) . .
Mn1 N1 C16 C17 -161.5(3) . .
N1 C16 C17 C18 -0.4(5) . .
C16 C17 C18 C19 -0.6(5) . .
C17 C18 C19 C20 1.8(5) . .
C16 N1 C20 C19 0.9(4) . .
Mn1 N1 C20 C19 164.2(2) . .
C16 N1 C20 C21 -178.1(3) . .
Mn1 N1 C20 C21 -14.7(3) . .
C18 C19 C20 N1 -1.9(5) . .
C18 C19 C20 C21 177.0(3) . .
C25 N2 C21 C22 -1.2(4) . .
Mn1 N2 C21 C22 -174.4(3) . .
C25 N2 C21 C20 178.2(3) . .
Mn1 N2 C21 C20 5.0(3) . .
N1 C20 C21 N2 6.7(4) . .
C19 C20 C21 N2 -172.2(3) . .
N1 C20 C21 C22 -173.9(3) . .
C19 C20 C21 C22 7.1(5) . .
N2 C21 C22 C23 1.4(6) . .
C20 C21 C22 C23 -177.9(3) . .
C21 C22 C23 C24 -0.7(7) . .
C22 C23 C24 C25 -0.1(6) . .
C21 N2 C25 C24 0.3(5) . .
Mn1 N2 C25 C24 173.0(3) . .
C23 C24 C25 N2 0.3(5) . .
